data_9012357
loop_
_publ_author_name
'Jacobs, H.'
'Niemann, A.'
'Kockelmann, W.'

_publ_section_title
;Low temperature investigations of hydrogen bridge bonds in the hydroxides
 beta-Be(OH)2 and epsilon-Zn(OH)2 by Raman-spectroscopy as well as X-ray and
 neutron diffraction Locality: synthetic Sample: T = 120 K
;
_journal_name_full 'Zeitschrift fur Anorganische und Allgemeine Chemie'
_journal_page_first 1247
_journal_page_last 1254
_journal_paper_doi 10.1002/zaac.200500030
_journal_volume 631
_journal_year 2005
_chemical_formula_structural Zn(OD)2
_chemical_formula_sum 'D2 O2 Zn'
_chemical_name_mineral Wulfingite
_space_group_IT_number 19
_symmetry_space_group_name_Hall 'P 2ac 2ab'
_symmetry_space_group_name_H-M 'P 21 21 21'
_cell_angle_alpha 90
_cell_angle_beta 90
_cell_angle_gamma 90
_cell_length_a 4.88877
_cell_length_b 5.12854
_cell_length_c 8.5029
_cell_formula_units_Z 4
_cell_volume 213.187
_diffrn_ambient_temperature 120
_exptl_crystal_density_diffrn 3.160
_cod_original_formula_sum 'Zn O2 D2'
_cod_database_code 9012357

loop_
_symmetry_equiv_pos_as_xyz
x,y,z
-x,1/2+y,1/2-z
1/2+x,1/2-y,-z
1/2-x,-y,1/2+z

loop_
_atom_site_aniso_label
_atom_site_aniso_U_11
_atom_site_aniso_U_22
_atom_site_aniso_U_33
_atom_site_aniso_U_12
_atom_site_aniso_U_13
_atom_site_aniso_U_23
Zn 0.00280 0.00530 0.00410 -0.00170 0.00070 0.00230
O1 0.00300 0.00900 0.00630 -0.00010 -0.00220 0.00320
O2 0.00710 0.00310 0.00600 0.00090 0.00030 0.00160
D1 0.01450 0.02060 0.01320 0.00180 -0.00160 0.00170
D2 0.01920 0.01560 0.01300 0.00360 -0.00250 0.00170

loop_
_atom_site_label
_atom_site_fract_x
_atom_site_fract_y
_atom_site_fract_z
_atom_site_U_iso_or_equiv
Zn 0.07180 0.64860 0.62410 0.00519
O1 0.11570 0.12490 0.07910 0.00773
O2 0.16930 0.31690 0.72110 0.00684
D1 0.47130 0.35920 0.84220 0.02039
D2 0.25600 0.81760 0.15130 0.02014

_database_code_amcsd 0015825
